data_4345519
loop_
_publ_author_name
'Mandapati, Pavan'
'Giesbrecht, Patrick K.'
'Davis, Rebecca L.'
'Herbert, David E.'

_publ_section_title
;
 Phenanthridine-Containing Pincer-like Amido Complexes of Nickel,
 Palladium, and Platinum.
;
_journal_issue 6
_journal_name_full 'Inorganic chemistry'
_journal_page_first 3674
_journal_page_last 3685
_journal_paper_doi 10.1021/acs.inorgchem.7b00075
_journal_volume 56
_journal_year 2017
_chemical_formula_moiety 'C28 H20 Cl N3 Pd, C H Cl3'
_chemical_formula_sum 'C29 H21 Cl4 N3 Pd'
_chemical_formula_weight 659.69
_space_group_crystal_system triclinic
_space_group_IT_number 2
_space_group_name_Hall '-P 1'
_space_group_name_H-M_alt 'P -1'
_symmetry_space_group_name_Hall '-P 1'
_symmetry_space_group_name_H-M 'P -1'
_atom_sites_solution_hydrogens geom
_audit_creation_method SHELXL-2014/7
_cell_angle_alpha 102.035(2)
_cell_angle_beta 100.482(2)
_cell_angle_gamma 97.080(2)
_cell_formula_units_Z 2
_cell_length_a 7.1119(11)
_cell_length_b 13.3648(19)
_cell_length_c 14.027(2)
_cell_measurement_reflns_used 3333
_cell_measurement_temperature 150(2)
_cell_measurement_theta_max 25.08
_cell_measurement_theta_min 3.02
_cell_volume 1264.1(3)
_computing_cell_refinement 'Bruker SAINT'
_computing_data_collection 'Bruker APEX2'
_computing_data_reduction 'Bruker SAINT'
_computing_molecular_graphics 'Bruker SHELXTL'
_computing_publication_material 'Bruker SHELXTL'
_computing_structure_refinement 'SHELXL-2014/7 (Sheldrick, 2014)'
_computing_structure_solution 'SHELXS-97 (Sheldrick 2008)'
_diffrn_ambient_temperature 150(2)
_diffrn_measured_fraction_theta_full 0.998
_diffrn_measured_fraction_theta_max 0.894
_diffrn_measurement_device_type 'Bruker D8 Quest ECO CMOS Area Detector'
_diffrn_measurement_method '\w scans'
_diffrn_radiation_type MoK\a
_diffrn_radiation_wavelength 0.71073
_diffrn_reflns_av_R_equivalents 0.0774
_diffrn_reflns_av_unetI/netI 0.1214
_diffrn_reflns_Laue_measured_fraction_full 0.998
_diffrn_reflns_Laue_measured_fraction_max 0.894
_diffrn_reflns_limit_h_max 10
_diffrn_reflns_limit_h_min -10
_diffrn_reflns_limit_k_max 18
_diffrn_reflns_limit_k_min -18
_diffrn_reflns_limit_l_max 18
_diffrn_reflns_limit_l_min -20
_diffrn_reflns_number 18091
_diffrn_reflns_point_group_measured_fraction_full 0.998
_diffrn_reflns_point_group_measured_fraction_max 0.894
_diffrn_reflns_theta_full 25.242
_diffrn_reflns_theta_max 30.743
_diffrn_reflns_theta_min 3.020
_exptl_absorpt_coefficient_mu 1.183
_exptl_absorpt_correction_T_max 0.7461
_exptl_absorpt_correction_T_min 0.6672
_exptl_absorpt_correction_type multi-scan
_exptl_absorpt_process_details SADABS
_exptl_crystal_colour red
_exptl_crystal_density_diffrn 1.733
_exptl_crystal_description plate
_exptl_crystal_F_000 660
_exptl_crystal_size_max 0.117
_exptl_crystal_size_mid 0.048
_exptl_crystal_size_min 0.037
_refine_diff_density_max 0.856
_refine_diff_density_min -0.794
_refine_diff_density_rms 0.142
_refine_ls_extinction_method none
_refine_ls_goodness_of_fit_ref 0.989
_refine_ls_hydrogen_treatment constr
_refine_ls_matrix_type full
_refine_ls_number_parameters 336
_refine_ls_number_reflns 7045
_refine_ls_number_restraints 0
_refine_ls_restrained_S_all 0.989
_refine_ls_R_factor_all 0.1131
_refine_ls_R_factor_gt 0.0552
_refine_ls_shift/su_max 0.000
_refine_ls_shift/su_mean 0.000
_refine_ls_structure_factor_coef Fsqd
_refine_ls_weighting_details 'w=1/[\s^2^(Fo^2^)+(0.0367P)^2^] where P=(Fo^2^+2Fc^2^)/3'
_refine_ls_weighting_scheme calc
_refine_ls_wR_factor_gt 0.0827
_refine_ls_wR_factor_ref 0.0973
_reflns_Friedel_coverage 0.000
_reflns_number_gt 4578
_reflns_number_total 7045
_reflns_threshold_expression 'I > 2\s(I)'
_cod_data_source_file ic7b00075_si_002.cif
_cod_data_source_block 3-Pd
_cod_depositor_comments 'Adding full bibliography for 4345513--4345520.cif.'
_cod_database_code 4345519
_shelx_shelxl_version_number 2014/7
_shelx_space_group_comment
; 
The symmetry employed for this shelxl refinement is uniquely defined 
by the following loop, which should always be used as a source of 
symmetry information in preference to the above space-group names. 
They are only intended as comments. 
;

loop_
_space_group_symop_operation_xyz
'x, y, z'
'-x, -y, -z'

loop_
_atom_site_label
_atom_site_type_symbol
_atom_site_fract_x
_atom_site_fract_y
_atom_site_fract_z
_atom_site_U_iso_or_equiv
_atom_site_adp_type
_atom_site_occupancy
_atom_site_site_symmetry_order
_atom_site_calc_flag
_atom_site_refinement_flags_posn
_atom_site_refinement_flags_adp
Pd1 Pd 0.24229(4) 0.12200(2) 0.43782(2) 0.01573(9) Uani 1 1 d . .
Cl1 Cl 0.22230(15) 0.24532(7) 0.34170(7) 0.0256(2) Uani 1 1 d . .
Cl2 Cl 0.15019(19) 0.77018(9) 0.90114(9) 0.0437(3) Uani 1 1 d . .
Cl3 Cl 0.23251(18) 0.56429(9) 0.84002(11) 0.0481(3) Uani 1 1 d . .
Cl4 Cl 0.36604(16) 0.72215(8) 0.74523(8) 0.0337(3) Uani 1 1 d . .
N1 N 0.0957(4) -0.0006(2) 0.3310(2) 0.0185(7) Uani 1 1 d . .
N3 N 0.3928(4) 0.2191(2) 0.5649(2) 0.0163(7) Uani 1 1 d . .
C27 C 0.5920(5) 0.1598(3) 0.8058(3) 0.0190(8) Uani 1 1 d . .
H27 H 0.6644 0.1937 0.8709 0.023 Uiso 1 1 calc R U
C1 C 0.0124(5) -0.0028(3) 0.2392(3) 0.0191(8) Uani 1 1 d . .
H1 H 0.0172 0.0606 0.2186 0.023 Uiso 1 1 calc R U
C2 C -0.0841(5) -0.0949(3) 0.1693(3) 0.0201(8) Uani 1 1 d . .
C7 C -0.0959(5) -0.1895(3) 0.1991(3) 0.0177(8) Uani 1 1 d . .
C8 C -0.0039(5) -0.1872(3) 0.3011(3) 0.0172(8) Uani 1 1 d . .
C13 C -0.0036(5) -0.2765(3) 0.3393(3) 0.0198(9) Uani 1 1 d . .
H13 H -0.0660 -0.3420 0.2975 0.024 Uiso 1 1 calc R U
C12 C 0.0861(5) -0.2701(3) 0.4367(3) 0.0203(9) Uani 1 1 d . .
C11 C 0.1791(5) -0.1734(3) 0.4993(3) 0.0175(8) Uani 1 1 d . .
H11 H 0.2392 -0.1701 0.5664 0.021 Uiso 1 1 calc R U
C10 C 0.1852(5) -0.0824(3) 0.4653(3) 0.0153(8) Uani 1 1 d . .
N2 N 0.2698(4) 0.0177(2) 0.5168(2) 0.0173(7) Uani 1 1 d . .
C24 C 0.3745(5) 0.0560(3) 0.6132(3) 0.0160(8) Uani 1 1 d . .
C23 C 0.4406(5) 0.1656(3) 0.6398(3) 0.0158(8) Uani 1 1 d . .
C15 C 0.4443(5) 0.3193(3) 0.5847(3) 0.0197(8) Uani 1 1 d . .
H15 H 0.4084 0.3537 0.5331 0.024 Uiso 1 1 calc R U
C16 C 0.5504(5) 0.3801(3) 0.6782(3) 0.0192(8) Uani 1 1 d . .
C21 C 0.6033(5) 0.3291(3) 0.7554(3) 0.0181(8) Uani 1 1 d . .
C22 C 0.5469(5) 0.2179(3) 0.7350(3) 0.0185(8) Uani 1 1 d . .
C26 C 0.5327(5) 0.0548(3) 0.7821(3) 0.0210(9) Uani 1 1 d . .
C25 C 0.4238(5) 0.0027(3) 0.6867(3) 0.0197(8) Uani 1 1 d . .
H25 H 0.3832 -0.0703 0.6723 0.024 Uiso 1 1 calc R U
C28 C 0.5826(6) -0.0080(3) 0.8578(3) 0.0290(10) Uani 1 1 d . .
H28B H 0.6587 0.0381 0.9203 0.044 Uiso 1 1 calc R U
H28A H 0.6586 -0.0599 0.8324 0.044 Uiso 1 1 calc R U
H28C H 0.4630 -0.0430 0.8701 0.044 Uiso 1 1 calc R U
C20 C 0.7109(6) 0.3901(3) 0.8484(3) 0.0237(9) Uani 1 1 d . .
H20 H 0.7477 0.3578 0.9015 0.028 Uiso 1 1 calc R U
C19 C 0.7630(6) 0.4950(3) 0.8633(3) 0.0253(9) Uani 1 1 d . .
H19 H 0.8377 0.5344 0.9261 0.030 Uiso 1 1 calc R U
C18 C 0.7074(6) 0.5448(3) 0.7871(3) 0.0262(10) Uani 1 1 d . .
H18 H 0.7413 0.6180 0.7986 0.031 Uiso 1 1 calc R U
C17 C 0.6041(6) 0.4881(3) 0.6960(3) 0.0245(9) Uani 1 1 d . .
H17 H 0.5681 0.5221 0.6441 0.029 Uiso 1 1 calc R U
C9 C 0.0917(5) -0.0920(3) 0.3637(3) 0.0151(8) Uani 1 1 d . .
C14 C 0.0810(6) -0.3652(3) 0.4777(3) 0.0298(10) Uani 1 1 d . .
H14C H -0.0018 -0.3607 0.5266 0.045 Uiso 1 1 calc R U
H14B H 0.2127 -0.3701 0.5100 0.045 Uiso 1 1 calc R U
H14A H 0.0287 -0.4268 0.4232 0.045 Uiso 1 1 calc R U
C6 C -0.1992(6) -0.2794(3) 0.1298(3) 0.0238(9) Uani 1 1 d . .
H6 H -0.2091 -0.3439 0.1485 0.029 Uiso 1 1 calc R U
C5 C -0.2860(6) -0.2753(3) 0.0355(3) 0.0294(10) Uani 1 1 d . .
H5 H -0.3574 -0.3368 -0.0101 0.035 Uiso 1 1 calc R U
C4 C -0.2709(6) -0.1819(3) 0.0057(3) 0.0288(10) Uani 1 1 d . .
H4 H -0.3303 -0.1804 -0.0602 0.035 Uiso 1 1 calc R U
C3 C -0.1712(6) -0.0928(3) 0.0710(3) 0.0264(9) Uani 1 1 d . .
H3 H -0.1603 -0.0294 0.0503 0.032 Uiso 1 1 calc R U
C29 C 0.1817(6) 0.6761(3) 0.7996(3) 0.0302(10) Uani 1 1 d . .
H29 H 0.0577 0.6571 0.7481 0.036 Uiso 1 1 calc R U

loop_
_atom_site_aniso_label
_atom_site_aniso_U_11
_atom_site_aniso_U_22
_atom_site_aniso_U_33
_atom_site_aniso_U_23
_atom_site_aniso_U_13
_atom_site_aniso_U_12
Pd1 0.01673(15) 0.01641(15) 0.01559(15) 0.00726(11) 0.00232(11) 0.00430(11)
Cl1 0.0328(6) 0.0228(5) 0.0229(5) 0.0125(4) 0.0027(4) 0.0042(4)
Cl2 0.0523(8) 0.0447(7) 0.0324(7) 0.0022(5) 0.0079(6) 0.0152(6)
Cl3 0.0406(7) 0.0324(7) 0.0787(10) 0.0245(6) 0.0200(7) 0.0042(5)
Cl4 0.0360(6) 0.0337(6) 0.0319(6) 0.0118(5) 0.0053(5) 0.0034(5)
N1 0.0200(17) 0.0191(17) 0.0178(17) 0.0060(14) 0.0031(14) 0.0072(14)
N3 0.0164(16) 0.0171(16) 0.0167(17) 0.0076(13) 0.0024(13) 0.0038(13)
C27 0.018(2) 0.022(2) 0.015(2) 0.0041(16) 0.0011(16) 0.0026(16)
C1 0.0161(19) 0.020(2) 0.021(2) 0.0079(16) 0.0019(16) 0.0006(16)
C2 0.019(2) 0.028(2) 0.014(2) 0.0058(17) 0.0006(16) 0.0087(17)
C7 0.0159(19) 0.022(2) 0.018(2) 0.0044(16) 0.0068(16) 0.0093(16)
C8 0.0154(19) 0.021(2) 0.018(2) 0.0048(16) 0.0064(16) 0.0069(16)
C13 0.021(2) 0.0142(19) 0.022(2) 0.0002(16) 0.0042(17) 0.0013(16)
C12 0.020(2) 0.021(2) 0.022(2) 0.0057(17) 0.0089(17) 0.0053(17)
C11 0.018(2) 0.021(2) 0.0146(19) 0.0071(16) 0.0029(15) 0.0057(16)
C10 0.0138(18) 0.021(2) 0.0138(19) 0.0067(15) 0.0052(15) 0.0071(15)
N2 0.0189(17) 0.0176(17) 0.0155(17) 0.0062(14) -0.0006(13) 0.0053(13)
C24 0.0142(18) 0.020(2) 0.017(2) 0.0090(16) 0.0067(15) 0.0058(15)
C23 0.0140(18) 0.020(2) 0.016(2) 0.0058(16) 0.0042(15) 0.0066(15)
C15 0.017(2) 0.020(2) 0.025(2) 0.0116(17) 0.0054(17) 0.0043(16)
C16 0.0153(19) 0.019(2) 0.025(2) 0.0064(17) 0.0043(16) 0.0040(16)
C21 0.0154(19) 0.019(2) 0.021(2) 0.0071(17) 0.0048(16) 0.0045(16)
C22 0.0149(19) 0.021(2) 0.022(2) 0.0047(17) 0.0078(16) 0.0047(16)
C26 0.020(2) 0.027(2) 0.017(2) 0.0091(17) 0.0028(17) 0.0068(17)
C25 0.023(2) 0.0146(19) 0.022(2) 0.0079(16) 0.0047(17) 0.0017(16)
C28 0.039(3) 0.024(2) 0.022(2) 0.0116(18) -0.0035(19) 0.0022(19)
C20 0.023(2) 0.026(2) 0.022(2) 0.0049(18) 0.0044(17) 0.0044(18)
C19 0.021(2) 0.025(2) 0.025(2) 0.0002(18) 0.0017(18) 0.0024(18)
C18 0.023(2) 0.018(2) 0.036(3) 0.0044(19) 0.0073(19) 0.0003(17)
C17 0.021(2) 0.021(2) 0.032(2) 0.0102(19) 0.0061(18) 0.0034(17)
C9 0.0155(19) 0.0177(19) 0.0148(19) 0.0055(15) 0.0047(15) 0.0076(15)
C14 0.042(3) 0.021(2) 0.025(2) 0.0072(18) 0.004(2) 0.002(2)
C6 0.028(2) 0.024(2) 0.020(2) 0.0045(17) 0.0058(18) 0.0072(18)
C5 0.035(3) 0.031(2) 0.019(2) -0.0015(18) 0.0013(19) 0.009(2)
C4 0.037(3) 0.032(2) 0.017(2) 0.0064(18) -0.0023(19) 0.013(2)
C3 0.032(2) 0.029(2) 0.020(2) 0.0102(18) 0.0013(18) 0.0100(19)
C29 0.027(2) 0.030(2) 0.029(2) 0.0046(19) -0.0012(19) 0.0041(19)

loop_
_atom_type_symbol
_atom_type_description
_atom_type_scat_dispersion_real
_atom_type_scat_dispersion_imag
_atom_type_scat_source
C C 0.0033 0.0016 'International Tables Vol C Tables 4.2.6.8 and 6.1.1.4'
H H 0.0000 0.0000 'International Tables Vol C Tables 4.2.6.8 and 6.1.1.4'
N N 0.0061 0.0033 'International Tables Vol C Tables 4.2.6.8 and 6.1.1.4'
Cl Cl 0.1484 0.1585 'International Tables Vol C Tables 4.2.6.8 and 6.1.1.4'
Pd Pd -0.9988 1.0072 'International Tables Vol C Tables 4.2.6.8 and 6.1.1.4'

loop_
_geom_angle_atom_site_label_1
_geom_angle_atom_site_label_2
_geom_angle_atom_site_label_3
_geom_angle
N2 Pd1 N1 82.89(13)
N2 Pd1 N3 83.17(12)
N1 Pd1 N3 166.04(12)
N2 Pd1 Cl1 177.52(9)
N1 Pd1 Cl1 97.22(9)
N3 Pd1 Cl1 96.74(9)
C1 N1 C9 120.0(3)
C1 N1 Pd1 128.2(3)
C9 N1 Pd1 111.8(2)
C15 N3 C23 119.6(3)
C15 N3 Pd1 129.2(3)
C23 N3 Pd1 111.2(2)
C26 C27 C22 120.5(4)
C26 C27 H27 119.7
C22 C27 H27 119.7
N1 C1 C2 123.2(3)
N1 C1 H1 118.4
C2 C1 H1 118.4
C7 C2 C1 119.2(3)
C7 C2 C3 120.0(4)
C1 C2 C3 120.8(4)
C6 C7 C2 118.3(3)
C6 C7 C8 124.0(3)
C2 C7 C8 117.7(3)
C9 C8 C13 118.4(3)
C9 C8 C7 118.5(3)
C13 C8 C7 123.1(3)
C12 C13 C8 120.8(3)
C12 C13 H13 119.6
C8 C13 H13 119.6
C13 C12 C11 120.1(3)
C13 C12 C14 120.4(3)
C11 C12 C14 119.5(3)
C10 C11 C12 121.7(3)
C10 C11 H11 119.2
C12 C11 H11 119.2
N2 C10 C11 128.7(3)
N2 C10 C9 114.5(3)
C11 C10 C9 116.7(3)
C24 N2 C10 130.9(3)
C24 N2 Pd1 114.6(2)
C10 N2 Pd1 114.4(2)
N2 C24 C25 128.8(3)
N2 C24 C23 114.7(3)
C25 C24 C23 116.5(3)
C22 C23 N3 121.2(3)
C22 C23 C24 122.4(3)
N3 C23 C24 116.4(3)
N3 C15 C16 124.1(4)
N3 C15 H15 118.0
C16 C15 H15 118.0
C17 C16 C15 122.1(4)
C17 C16 C21 119.8(4)
C15 C16 C21 118.1(3)
C20 C21 C16 117.8(4)
C20 C21 C22 123.5(4)
C16 C21 C22 118.7(3)
C23 C22 C27 118.3(3)
C23 C22 C21 118.3(3)
C27 C22 C21 123.4(3)
C27 C26 C25 121.0(4)
C27 C26 C28 120.7(4)
C25 C26 C28 118.4(4)
C24 C25 C26 121.2(4)
C24 C25 H25 119.4
C26 C25 H25 119.4
C26 C28 H28B 109.5
C26 C28 H28A 109.5
H28B C28 H28A 109.5
C26 C28 H28C 109.5
H28B C28 H28C 109.5
H28A C28 H28C 109.5
C19 C20 C21 121.1(4)
C19 C20 H20 119.4
C21 C20 H20 119.4
C20 C19 C18 120.6(4)
C20 C19 H19 119.7
C18 C19 H19 119.7
C17 C18 C19 119.9(4)
C17 C18 H18 120.1
C19 C18 H18 120.1
C18 C17 C16 120.8(4)
C18 C17 H17 119.6
C16 C17 H17 119.6
N1 C9 C8 121.4(3)
N1 C9 C10 116.3(3)
C8 C9 C10 122.3(3)
C12 C14 H14C 109.5
C12 C14 H14B 109.5
H14C C14 H14B 109.5
C12 C14 H14A 109.5
H14C C14 H14A 109.5
H14B C14 H14A 109.5
C5 C6 C7 120.8(4)
C5 C6 H6 119.6
C7 C6 H6 119.6
C6 C5 C4 120.8(4)
C6 C5 H5 119.6
C4 C5 H5 119.6
C3 C4 C5 120.2(4)
C3 C4 H4 119.9
C5 C4 H4 119.9
C4 C3 C2 119.9(4)
C4 C3 H3 120.1
C2 C3 H3 120.1
Cl4 C29 Cl3 110.2(2)
Cl4 C29 Cl2 111.9(2)
Cl3 C29 Cl2 109.3(2)
Cl4 C29 H29 108.4
Cl3 C29 H29 108.4
Cl2 C29 H29 108.4

loop_
_geom_bond_atom_site_label_1
_geom_bond_atom_site_label_2
_geom_bond_distance
Pd1 N2 1.959(3)
Pd1 N1 2.001(3)
Pd1 N3 2.001(3)
Pd1 Cl1 2.3387(10)
Cl2 C29 1.760(4)
Cl3 C29 1.760(4)
Cl4 C29 1.744(4)
N1 C1 1.308(5)
N1 C9 1.392(5)
N3 C15 1.301(5)
N3 C23 1.406(4)
C27 C26 1.367(5)
C27 C22 1.399(5)
C27 H27 0.9500
C1 C2 1.411(5)
C1 H1 0.9500
C2 C7 1.410(5)
C2 C3 1.413(5)
C7 C6 1.401(5)
C7 C8 1.453(5)
C8 C9 1.398(5)
C8 C13 1.407(5)
C13 C12 1.380(5)
C13 H13 0.9500
C12 C11 1.408(5)
C12 C14 1.498(5)
C11 C10 1.395(5)
C11 H11 0.9500
C10 N2 1.384(5)
C10 C9 1.430(5)
N2 C24 1.377(5)
C24 C25 1.390(5)
C24 C23 1.430(5)
C23 C22 1.398(5)
C15 C16 1.412(5)
C15 H15 0.9500
C16 C17 1.404(5)
C16 C21 1.414(5)
C21 C20 1.411(5)
C21 C22 1.444(5)
C26 C25 1.406(5)
C26 C28 1.505(5)
C25 H25 0.9500
C28 H28B 0.9800
C28 H28A 0.9800
C28 H28C 0.9800
C20 C19 1.367(5)
C20 H20 0.9500
C19 C18 1.396(6)
C19 H19 0.9500
C18 C17 1.366(5)
C18 H18 0.9500
C17 H17 0.9500
C14 H14C 0.9800
C14 H14B 0.9800
C14 H14A 0.9800
C6 C5 1.369(5)
C6 H6 0.9500
C5 C4 1.395(6)
C5 H5 0.9500
C4 C3 1.364(6)
C4 H4 0.9500
C3 H3 0.9500
C29 H29 1.0000

loop_
_geom_hbond_atom_site_label_D
_geom_hbond_atom_site_label_H
_geom_hbond_atom_site_label_A
_geom_hbond_distance_DH
_geom_hbond_distance_HA
_geom_hbond_distance_DA
_geom_hbond_angle_DHA
_geom_hbond_site_symmetry_A
C29 H29 Cl1 1.00 2.77 3.581(4) 138.7 2_566
C15 H15 Cl1 0.95 2.77 3.368(4) 121.8 .
C1 H1 Cl1 0.95 2.76 3.362(4) 122.0 .
C29 H29 Cl1 1.00 2.77 3.581(4) 138.7 2_566
C15 H15 Cl1 0.95 2.77 3.368(4) 121.8 .
C1 H1 Cl1 0.95 2.76 3.362(4) 122.0 .
C1 H1 Cl1 0.95 2.76 3.362(4) 122.0 .
C1 H1 Cl1 0.95 2.76 3.362(4) 122.0 .
C15 H15 Cl1 0.95 2.77 3.368(4) 121.8 .
C29 H29 Cl1 1.00 2.77 3.581(4) 138.7 2_566
C1 H1 Cl1 0.95 2.76 3.362(4) 122.0 .
C15 H15 Cl1 0.95 2.77 3.368(4) 121.8 .
C29 H29 Cl1 1.00 2.77 3.581(4) 138.7 2_566

loop_
_geom_torsion_atom_site_label_1
_geom_torsion_atom_site_label_2
_geom_torsion_atom_site_label_3
_geom_torsion_atom_site_label_4
_geom_torsion
C9 N1 C1 C2 0.0(5)
Pd1 N1 C1 C2 178.6(3)
N1 C1 C2 C7 1.3(6)
N1 C1 C2 C3 -179.9(4)
C1 C2 C7 C6 177.4(3)
C3 C2 C7 C6 -1.5(5)
C1 C2 C7 C8 -1.1(5)
C3 C2 C7 C8 -179.9(3)
C6 C7 C8 C9 -178.7(3)
C2 C7 C8 C9 -0.3(5)
C6 C7 C8 C13 2.5(6)
C2 C7 C8 C13 -179.2(3)
C9 C8 C13 C12 1.1(5)
C7 C8 C13 C12 179.9(3)
C8 C13 C12 C11 0.0(6)
C8 C13 C12 C14 178.3(4)
C13 C12 C11 C10 -0.6(6)
C14 C12 C11 C10 -178.9(4)
C12 C11 C10 N2 180.0(3)
C12 C11 C10 C9 0.2(5)
C11 C10 N2 C24 1.9(6)
C9 C10 N2 C24 -178.3(3)
C11 C10 N2 Pd1 179.9(3)
C9 C10 N2 Pd1 -0.3(4)
C10 N2 C24 C25 -0.3(6)
Pd1 N2 C24 C25 -178.2(3)
C10 N2 C24 C23 179.5(3)
Pd1 N2 C24 C23 1.6(4)
C15 N3 C23 C22 -1.6(5)
Pd1 N3 C23 C22 179.6(3)
C15 N3 C23 C24 178.4(3)
Pd1 N3 C23 C24 -0.5(4)
N2 C24 C23 C22 179.2(3)
C25 C24 C23 C22 -0.9(5)
N2 C24 C23 N3 -0.7(5)
C25 C24 C23 N3 179.1(3)
C23 N3 C15 C16 1.1(6)
Pd1 N3 C15 C16 179.6(3)
N3 C15 C16 C17 179.6(4)
N3 C15 C16 C21 -0.3(6)
C17 C16 C21 C20 -0.5(5)
C15 C16 C21 C20 179.4(3)
C17 C16 C21 C22 -179.8(3)
C15 C16 C21 C22 0.1(5)
N3 C23 C22 C27 -179.1(3)
C24 C23 C22 C27 1.0(5)
N3 C23 C22 C21 1.3(5)
C24 C23 C22 C21 -178.6(3)
C26 C27 C22 C23 -0.2(5)
C26 C27 C22 C21 179.4(3)
C20 C21 C22 C23 -179.9(3)
C16 C21 C22 C23 -0.6(5)
C20 C21 C22 C27 0.5(6)
C16 C21 C22 C27 179.9(3)
C22 C27 C26 C25 -0.6(6)
C22 C27 C26 C28 179.4(4)
N2 C24 C25 C26 -180.0(3)
C23 C24 C25 C26 0.2(5)
C27 C26 C25 C24 0.6(6)
C28 C26 C25 C24 -179.4(4)
C16 C21 C20 C19 -0.3(6)
C22 C21 C20 C19 179.1(4)
C21 C20 C19 C18 1.3(6)
C20 C19 C18 C17 -1.6(6)
C19 C18 C17 C16 0.9(6)
C15 C16 C17 C18 -179.7(4)
C21 C16 C17 C18 0.1(6)
C1 N1 C9 C8 -1.5(5)
Pd1 N1 C9 C8 179.7(3)
C1 N1 C9 C10 -179.6(3)
Pd1 N1 C9 C10 1.6(4)
C13 C8 C9 N1 -179.5(3)
C7 C8 C9 N1 1.6(5)
C13 C8 C9 C10 -1.5(5)
C7 C8 C9 C10 179.6(3)
N2 C10 C9 N1 -0.9(5)
C11 C10 C9 N1 179.0(3)
N2 C10 C9 C8 -178.9(3)
C11 C10 C9 C8 0.9(5)
C2 C7 C6 C5 0.1(6)
C8 C7 C6 C5 178.5(4)
C7 C6 C5 C4 1.1(6)
C6 C5 C4 C3 -0.9(6)
C5 C4 C3 C2 -0.5(6)
C7 C2 C3 C4 1.7(6)
C1 C2 C3 C4 -177.2(4)
